data_1554796
loop_
_publ_author_name
'Onuma, Kaoru'
'Suzuki, Katsunori'
'Yamashita, Makoto'

_publ_section_title
;
 Rhombic cyclobutadiene with a boryl/amino-substitution pattern: boryl
 group migration induced by reaction with water.
;
_journal_issue 5
_journal_name_full 'Organic letters'
_journal_page_first 1212
_journal_page_last 1215
_journal_paper_doi 10.1021/acs.orglett.5b00163
_journal_volume 17
_journal_year 2015
_chemical_formula_moiety 'C24 H44 B2 N2 O4'
_chemical_formula_sum 'C24 H44 B2 N2 O4'
_chemical_formula_weight 446.23
_space_group_crystal_system orthorhombic
_space_group_IT_number 55
_space_group_name_Hall '-P 2 2ab'
_space_group_name_H-M_alt 'P b a m'
_atom_sites_solution_hydrogens geom
_audit_creation_method SHELXL-2013
_cell_angle_alpha 90
_cell_angle_beta 90
_cell_angle_gamma 90
_cell_formula_units_Z 4
_cell_length_a 12.939(3)
_cell_length_b 13.093(3)
_cell_length_c 15.573(4)
_cell_measurement_reflns_used 4651
_cell_measurement_temperature 193(2)
_cell_measurement_theta_max 29.4947
_cell_measurement_theta_min 3.0439
_cell_volume 2638.2(11)
_computing_cell_refinement 'RIGAKU CrystalClear'
_computing_data_collection 'RIGAKU CrystalClear'
_computing_data_reduction 'RIGAKU CrystalClear'
_computing_molecular_graphics 'Yadokari-XG 2009(Wakita Nemoto et al.)'
_computing_publication_material 'Yadokari-XG 2009(Wakita,Nemoto et al.)'
_computing_structure_refinement 'SHELXL-2013 (Sheldrick, 2013)'
_computing_structure_solution SIR-2004
_diffrn_ambient_temperature 193(2)
_diffrn_detector_area_resol_mean 28.5714
_diffrn_measured_fraction_theta_full 0.998
_diffrn_measured_fraction_theta_max 0.998
_diffrn_measurement_device_type 'Rigaku VariMax Saturn'
_diffrn_measurement_method 'omega scans'
_diffrn_radiation_monochromator Confocal
_diffrn_radiation_source 'rotating-anode X-ray tube'
_diffrn_radiation_type MoK\a
_diffrn_radiation_wavelength 0.71075
_diffrn_reflns_av_R_equivalents 0.0682
_diffrn_reflns_av_unetI/netI 0.0410
_diffrn_reflns_Laue_measured_fraction_full 0.998
_diffrn_reflns_Laue_measured_fraction_max 0.998
_diffrn_reflns_limit_h_max 16
_diffrn_reflns_limit_h_min -16
_diffrn_reflns_limit_k_max 16
_diffrn_reflns_limit_k_min -16
_diffrn_reflns_limit_l_max 16
_diffrn_reflns_limit_l_min -19
_diffrn_reflns_number 20141
_diffrn_reflns_point_group_measured_fraction_full 0.998
_diffrn_reflns_point_group_measured_fraction_max 0.998
_diffrn_reflns_theta_full 25.242
_diffrn_reflns_theta_max 27.000
_diffrn_reflns_theta_min 3.112
_exptl_absorpt_coefficient_mu 0.074
_exptl_absorpt_correction_T_max 1.0000
_exptl_absorpt_correction_T_min 0.8398
_exptl_absorpt_correction_type multi-scan
_exptl_absorpt_process_details 'Jacobson, R. (1998) Private communication'
_exptl_crystal_colour Pale-orange
_exptl_crystal_density_diffrn 1.123
_exptl_crystal_description Block
_exptl_crystal_F_000 976
_exptl_crystal_size_max 0.200
_exptl_crystal_size_mid 0.110
_exptl_crystal_size_min 0.100
_refine_diff_density_max 0.216
_refine_diff_density_min -0.335
_refine_diff_density_rms 0.066
_refine_ls_extinction_method none
_refine_ls_goodness_of_fit_ref 1.090
_refine_ls_hydrogen_treatment constr
_refine_ls_matrix_type full
_refine_ls_number_parameters 227
_refine_ls_number_reflns 2986
_refine_ls_number_restraints 54
_refine_ls_restrained_S_all 1.101
_refine_ls_R_factor_all 0.1042
_refine_ls_R_factor_gt 0.0729
_refine_ls_shift/su_max 0.000
_refine_ls_shift/su_mean 0.000
_refine_ls_structure_factor_coef Fsqd
_refine_ls_weighting_details 'w=1/[\s^2^(Fo^2^)+(0.0989P)^2^+0.2893P] where P=(Fo^2^+2Fc^2^)/3'
_refine_ls_weighting_scheme calc
_refine_ls_wR_factor_gt 0.1696
_refine_ls_wR_factor_ref 0.1916
_reflns_Friedel_coverage 0.000
_reflns_number_gt 2084
_reflns_number_total 2986
_reflns_threshold_expression 'I > 2\s(I)'
_cod_data_source_file ol5b00163_si_002.cif
_cod_data_source_block 1
_cod_depositor_comments
;
The following automatic conversions were performed:

data item '_exptl_absorpt_correction_type' value 'Multi-scan' was
changed to 'multi-scan' in accordance with the
/home/saulius/struct/COD-crude-data/automatic-downloads/DataCite-retrospective/ACS/depositions/lib/dictionaries/cif_core.dic
dictionary named 'cif_core.dic' version 2.4.2 last updated on
2011-04-26.

Automatic conversion script
Id: cif_fix_values 6909 2019-04-08 15:41:33Z antanas 
;
_cod_original_cell_volume 2638.2(10)
_cod_database_code 1554796
_shelx_space_group_comment
;
The symmetry employed for this shelxl refinement is uniquely defined
by the following loop, which should always be used as a source of
symmetry information in preference to the above space-group names.
They are only intended as comments.
;
_shelx_estimated_absorpt_t_min 0.985
_shelx_estimated_absorpt_t_max 0.993
_shelxl_version_number 2013-4

loop_
_space_group_symop_operation_xyz
'x, y, z'
'-x, -y, z'
'x+1/2, -y+1/2, -z'
'-x+1/2, y+1/2, -z'
'-x, -y, -z'
'x, y, -z'
'-x-1/2, y-1/2, z'
'x-1/2, -y-1/2, z'

loop_
_atom_site_label
_atom_site_type_symbol
_atom_site_fract_x
_atom_site_fract_y
_atom_site_fract_z
_atom_site_U_iso_or_equiv
_atom_site_adp_type
_atom_site_occupancy
_atom_site_site_symmetry_order
_atom_site_calc_flag
_atom_site_refinement_flags_posn
_atom_site_refinement_flags_adp
_atom_site_refinement_flags_occupancy
_atom_site_disorder_assembly
_atom_site_disorder_group
N2 N 0.0000 0.0000 0.35189(14) 0.0288(5) Uani 1 2 d S T P . .
N1 N 0.5000 0.0000 0.14817(13) 0.0273(5) Uani 1 2 d S T P . .
C12 C 0.0000 0.0000 0.43705(16) 0.0244(5) Uani 1 2 d S T P . .
C2 C 0.5000 0.0000 0.06352(16) 0.0234(5) Uani 1 2 d S T P . .
C11 C 0.03609(18) 0.07470(17) 0.5000 0.0266(5) Uani 1 2 d S T P B .
C1 C 0.43969(17) 0.05753(17) 0.0000 0.0248(5) Uani 1 2 d S T P A .
B1 B 0.3744(2) 0.1526(2) 0.0000 0.0279(6) Uani 1 2 d S T P . .
C3 C 0.42343(14) 0.05712(13) 0.19850(12) 0.0340(5) Uani 1 1 d . . . . .
H3A H 0.3992 0.0137 0.2465 0.041 Uiso 1 1 calc R U . . .
H3B H 0.3631 0.0724 0.1616 0.041 Uiso 1 1 calc R U . . .
B2 B 0.1032(2) 0.1685(2) 0.5000 0.0284(6) Uani 1 2 d S T P . .
C13 C 0.03033(16) 0.08986(13) 0.30197(12) 0.0357(5) Uani 1 1 d . . . . .
H13A H 0.0258 0.1510 0.3391 0.043 Uiso 1 1 calc R U . . .
H13B H -0.0191 0.0990 0.2541 0.043 Uiso 1 1 calc R U . . .
C14 C 0.13870(19) 0.08261(17) 0.26559(16) 0.0585(7) Uani 1 1 d . . . . .
H14A H 0.1883 0.0748 0.3127 0.088 Uiso 1 1 calc R U . . .
H14B H 0.1546 0.1449 0.2333 0.088 Uiso 1 1 calc R U . . .
H14C H 0.1433 0.0234 0.2272 0.088 Uiso 1 1 calc R U . . .
C4 C 0.46533(19) 0.15624(18) 0.23457(15) 0.0556(7) Uani 1 1 d . . . . .
H4A H 0.5234 0.1416 0.2731 0.083 Uiso 1 1 calc R U . . .
H4B H 0.4107 0.1914 0.2666 0.083 Uiso 1 1 calc R U . . .
H4C H 0.4890 0.1999 0.1874 0.083 Uiso 1 1 calc R U . . .
O1 O 0.3274(9) 0.1938(11) 0.0731(12) 0.040(2) Uani 0.5 1 d . . P A -1
O2 O 0.3531(10) 0.2124(11) -0.0712(11) 0.039(2) Uani 0.5 1 d . . P A -1
O3 O 0.1257(7) 0.2285(9) 0.4277(9) 0.0344(15) Uani 0.5 1 d . . P B -1
O4 O 0.1532(7) 0.2077(9) 0.5717(9) 0.0388(18) Uani 0.5 1 d . . P B -1
C5 C 0.2569(4) 0.2743(4) 0.0416(3) 0.0397(11) Uani 0.5 1 d . . P A -1
C6 C 0.3057(4) 0.3067(3) -0.0450(3) 0.0381(11) Uani 0.5 1 d . . P A -1
C7 C 0.1515(3) 0.2249(4) 0.0313(3) 0.0650(16) Uani 0.5 1 d . U P A -1
H7A H 0.1556 0.1704 -0.0116 0.098 Uiso 0.5 1 calc R U P A -1
H7B H 0.1013 0.2764 0.0126 0.098 Uiso 0.5 1 calc R U P A -1
H7C H 0.1295 0.1961 0.0864 0.098 Uiso 0.5 1 calc R U P A -1
C8 C 0.2560(11) 0.3571(14) 0.1083(12) 0.062(3) Uani 0.5 1 d . U P A -1
H8A H 0.3251 0.3870 0.1130 0.093 Uiso 0.5 1 calc R U P A -1
H8B H 0.2357 0.3280 0.1638 0.093 Uiso 0.5 1 calc R U P A -1
H8C H 0.2064 0.4101 0.0917 0.093 Uiso 0.5 1 calc R U P A -1
C9 C 0.2280(11) 0.3431(14) -0.1139(13) 0.055(3) Uani 0.5 1 d . U P A -1
H9A H 0.1723 0.2929 -0.1195 0.083 Uiso 0.5 1 calc R U P A -1
H9B H 0.2636 0.3504 -0.1691 0.083 Uiso 0.5 1 calc R U P A -1
H9C H 0.1989 0.4091 -0.0968 0.083 Uiso 0.5 1 calc R U P A -1
C10 C 0.3933(4) 0.3838(3) -0.0365(4) 0.0693(16) Uani 0.5 1 d . U P A -1
H10A H 0.4402 0.3623 0.0095 0.104 Uiso 0.5 1 calc R U P A -1
H10B H 0.3646 0.4512 -0.0227 0.104 Uiso 0.5 1 calc R U P A -1
H10C H 0.4314 0.3877 -0.0908 0.104 Uiso 0.5 1 calc R U P A -1
C15 C 0.2316(3) 0.2783(3) 0.4570(3) 0.0392(10) Uani 0.5 1 d . . P B -1
C16 C 0.1835(3) 0.3179(3) 0.5420(3) 0.0357(9) Uani 0.5 1 d . . P B -1
C17 C 0.3289(3) 0.2156(3) 0.4713(3) 0.0579(15) Uani 0.5 1 d . U P B -1
H17A H 0.3161 0.1645 0.5161 0.087 Uiso 0.5 1 calc R U P B -1
H17B H 0.3853 0.2608 0.4894 0.087 Uiso 0.5 1 calc R U P B -1
H17C H 0.3481 0.1812 0.4178 0.087 Uiso 0.5 1 calc R U P B -1
C18 C 0.2467(17) 0.3587(17) 0.3901(14) 0.059(3) Uani 0.5 1 d . U P B -1
H20 H 0.1822 0.3968 0.3823 0.088 Uiso 0.5 1 calc R U P B -1
H21 H 0.2664 0.3265 0.3357 0.088 Uiso 0.5 1 calc R U P B -1
H22 H 0.3015 0.4056 0.4084 0.088 Uiso 0.5 1 calc R U P B -1
C19 C 0.1030(3) 0.4023(3) 0.5272(3) 0.0542(15) Uani 0.5 1 d . U P B -1
H19A H 0.0749 0.4246 0.5825 0.081 Uiso 0.5 1 calc R U P B -1
H19B H 0.0469 0.3759 0.4912 0.081 Uiso 0.5 1 calc R U P B -1
H19C H 0.1358 0.4604 0.4983 0.081 Uiso 0.5 1 calc R U P B -1
C20 C 0.2623(16) 0.3498(16) 0.6112(13) 0.053(3) Uani 0.5 1 d . U P B -1
H20A H 0.3128 0.2948 0.6194 0.080 Uiso 0.5 1 calc R U P B -1
H20B H 0.2261 0.3627 0.6654 0.080 Uiso 0.5 1 calc R U P B -1
H20C H 0.2981 0.4120 0.5928 0.080 Uiso 0.5 1 calc R U P B -1

loop_
_atom_site_aniso_label
_atom_site_aniso_U_11
_atom_site_aniso_U_22
_atom_site_aniso_U_33
_atom_site_aniso_U_23
_atom_site_aniso_U_13
_atom_site_aniso_U_12
N2 0.0330(11) 0.0209(10) 0.0325(12) 0.000 0.000 -0.0031(8)
N1 0.0287(10) 0.0244(10) 0.0290(12) 0.000 0.000 0.0030(8)
C12 0.0186(10) 0.0211(11) 0.0334(13) 0.000 0.000 0.0021(9)
C2 0.0217(10) 0.0176(11) 0.0308(13) 0.000 0.000 -0.0023(9)
C11 0.0253(11) 0.0220(12) 0.0325(14) 0.000 0.000 -0.0008(10)
C1 0.0244(11) 0.0225(11) 0.0275(13) 0.000 0.000 0.0011(9)
B1 0.0255(13) 0.0251(14) 0.0330(16) 0.000 0.000 0.0038(11)
C3 0.0370(10) 0.0321(10) 0.0331(11) -0.0012(8) 0.0074(8) 0.0071(8)
B2 0.0238(13) 0.0252(13) 0.0363(16) 0.000 0.000 -0.0020(11)
C13 0.0508(11) 0.0258(9) 0.0305(10) 0.0065(8) -0.0051(9) -0.0051(8)
C14 0.0741(17) 0.0426(12) 0.0588(15) 0.0023(11) 0.0299(13) -0.0117(11)
C4 0.0591(14) 0.0489(13) 0.0590(15) -0.0239(11) -0.0089(12) 0.0132(12)
O1 0.046(5) 0.033(5) 0.040(2) 0.004(3) 0.003(4) 0.023(3)
O2 0.057(6) 0.027(4) 0.032(2) 0.001(3) 0.000(4) 0.017(3)
O3 0.037(4) 0.032(4) 0.034(2) 0.005(2) -0.005(3) -0.014(2)
O4 0.039(4) 0.039(5) 0.039(2) 0.000(3) 0.000(3) -0.021(3)
C5 0.042(3) 0.035(3) 0.042(2) -0.005(2) -0.003(2) 0.020(2)
C6 0.045(3) 0.025(2) 0.044(2) -0.0019(19) 0.000(2) 0.018(2)
C7 0.042(2) 0.067(3) 0.086(4) 0.011(2) 0.006(2) 0.017(2)
C8 0.074(7) 0.061(6) 0.052(5) -0.016(4) 0.001(5) 0.037(5)
C9 0.061(6) 0.049(4) 0.055(4) 0.002(3) -0.008(5) 0.032(4)
C10 0.068(3) 0.037(2) 0.102(4) 0.010(2) 0.008(3) 0.001(2)
C15 0.033(2) 0.038(2) 0.047(2) 0.000(2) 0.003(2) -0.0137(19)
C16 0.036(2) 0.027(2) 0.045(2) 0.0017(19) -0.0021(19) -0.0149(18)
C17 0.0368(19) 0.057(2) 0.080(4) -0.002(2) 0.0087(19) -0.0063(19)
C18 0.056(5) 0.059(5) 0.061(5) -0.002(4) 0.004(4) -0.029(4)
C19 0.050(2) 0.0321(18) 0.081(4) -0.0022(19) 0.006(2) -0.0027(17)
C20 0.053(6) 0.055(5) 0.052(5) -0.013(4) -0.010(4) -0.026(4)

loop_
_atom_type_symbol
_atom_type_description
_atom_type_scat_dispersion_real
_atom_type_scat_dispersion_imag
_atom_type_scat_source
C C 0.0033 0.0016 'International Tables Vol C Tables 4.2.6.8 and 6.1.1.4'
H H 0.0000 0.0000 'International Tables Vol C Tables 4.2.6.8 and 6.1.1.4'
B B 0.0013 0.0007 'International Tables Vol C Tables 4.2.6.8 and 6.1.1.4'
N N 0.0061 0.0033 'International Tables Vol C Tables 4.2.6.8 and 6.1.1.4'
O O 0.0106 0.0060 'International Tables Vol C Tables 4.2.6.8 and 6.1.1.4'

loop_
_geom_angle_atom_site_label_1
_geom_angle_atom_site_label_2
_geom_angle_atom_site_label_3
_geom_angle
_geom_angle_site_symmetry_1
_geom_angle_site_symmetry_3
C12 N2 C13 122.08(11) . .
C12 N2 C13 122.08(11) . 2
C13 N2 C13 115.8(2) . 2
C2 N1 C3 122.27(10) . 2_655
C2 N1 C3 122.27(10) . .
C3 N1 C3 115.5(2) 2_655 .
N2 C12 C11 132.13(10) . .
N2 C12 C11 132.13(10) . 5_556
C11 C12 C11 95.74(19) . 5_556
N2 C12 C12 180.0 . 5_556
C11 C12 C12 47.87(10) . 5_556
C11 C12 C12 47.87(10) 5_556 5_556
N1 C2 C1 132.37(9) . 5_655
N1 C2 C1 132.37(9) . .
C1 C2 C1 95.27(19) 5_655 .
N1 C2 C2 180.0 . 5_655
C1 C2 C2 47.63(9) 5_655 5_655
C1 C2 C2 47.63(9) . 5_655
C12 C11 C12 84.26(19) . 5_556
C12 C11 B2 136.97(10) . .
C12 C11 B2 136.97(10) 5_556 .
C2 C1 C2 84.73(19) 5_655 .
C2 C1 B1 136.31(10) 5_655 .
C2 C1 B1 136.31(10) . .
O2 B1 O1 110.3(2) . .
O2 B1 C1 125.4(7) . .
O1 B1 C1 124.3(7) . .
N1 C3 C4 113.13(15) . .
N1 C3 H3A 109.0 . .
C4 C3 H3A 109.0 . .
N1 C3 H3B 109.0 . .
C4 C3 H3B 109.0 . .
H3A C3 H3B 107.8 . .
O4 B2 O3 109.9(2) . .
O4 B2 C11 124.8(6) . .
O3 B2 C11 125.3(5) . .
N2 C13 C14 113.35(15) . .
N2 C13 H13A 108.9 . .
C14 C13 H13A 108.9 . .
N2 C13 H13B 108.9 . .
C14 C13 H13B 108.9 . .
H13A C13 H13B 107.7 . .
C13 C14 H14A 109.5 . .
C13 C14 H14B 109.5 . .
H14A C14 H14B 109.5 . .
C13 C14 H14C 109.5 . .
H14A C14 H14C 109.5 . .
H14B C14 H14C 109.5 . .
C3 C4 H4A 109.5 . .
C3 C4 H4B 109.5 . .
H4A C4 H4B 109.5 . .
C3 C4 H4C 109.5 . .
H4A C4 H4C 109.5 . .
H4B C4 H4C 109.5 . .
B1 O1 C5 105.9(12) . .
B1 O2 C6 110.0(12) . .
B2 O3 C15 100.4(7) . .
B2 O4 C16 102.7(8) . .
O1 C5 C8 106.9(10) . .
O1 C5 C7 106.6(5) . .
C8 C5 C7 111.9(6) . .
O1 C5 C6 103.4(7) . .
C8 C5 C6 114.2(8) . .
C7 C5 C6 113.0(4) . .
O2 C6 C10 106.1(5) . .
O2 C6 C9 110.2(10) . .
C10 C6 C9 109.8(7) . .
O2 C6 C5 100.7(7) . .
C10 C6 C5 114.1(4) . .
C9 C6 C5 115.1(7) . .
C5 C7 H7A 109.5 . .
C5 C7 H7B 109.5 . .
H7A C7 H7B 109.5 . .
C5 C7 H7C 109.5 . .
H7A C7 H7C 109.5 . .
H7B C7 H7C 109.5 . .
C5 C8 H8A 109.5 . .
C5 C8 H8B 109.5 . .
H8A C8 H8B 109.5 . .
C5 C8 H8C 109.5 . .
H8A C8 H8C 109.5 . .
H8B C8 H8C 109.5 . .
C6 C9 H9A 109.5 . .
C6 C9 H9B 109.5 . .
H9A C9 H9B 109.5 . .
C6 C9 H9C 109.5 . .
H9A C9 H9C 109.5 . .
H9B C9 H9C 109.5 . .
C6 C10 H10A 109.5 . .
C6 C10 H10B 109.5 . .
H10A C10 H10B 109.5 . .
C6 C10 H10C 109.5 . .
H10A C10 H10C 109.5 . .
H10B C10 H10C 109.5 . .
C18 C15 C17 112.0(9) . .
C18 C15 C16 114.3(9) . .
C17 C15 C16 112.8(4) . .
C18 C15 O3 101.7(10) . .
C17 C15 O3 122.4(4) . .
C16 C15 O3 92.1(5) . .
C19 C16 C20 111.0(9) . .
C19 C16 C15 112.6(3) . .
C20 C16 C15 115.0(8) . .
C19 C16 O4 122.6(4) . .
C20 C16 O4 102.0(10) . .
C15 C16 O4 92.6(5) . .
C15 C17 H17A 109.5 . .
C15 C17 H17B 109.5 . .
H17A C17 H17B 109.5 . .
C15 C17 H17C 109.5 . .
H17A C17 H17C 109.5 . .
H17B C17 H17C 109.5 . .
C15 C18 H20 109.5 . .
C15 C18 H21 109.5 . .
H20 C18 H21 109.5 . .
C15 C18 H22 109.5 . .
H20 C18 H22 109.5 . .
H21 C18 H22 109.5 . .
C16 C19 H19A 109.5 . .
C16 C19 H19B 109.5 . .
H19A C19 H19B 109.5 . .
C16 C19 H19C 109.5 . .
H19A C19 H19C 109.5 . .
H19B C19 H19C 109.5 . .
C16 C20 H20A 109.5 . .
C16 C20 H20B 109.5 . .
H20A C20 H20B 109.5 . .
C16 C20 H20C 109.5 . .
H20A C20 H20C 109.5 . .
H20B C20 H20C 109.5 . .

loop_
_geom_bond_atom_site_label_1
_geom_bond_atom_site_label_2
_geom_bond_distance
_geom_bond_site_symmetry_2
N2 C12 1.326(3) .
N2 C13 1.464(2) .
N2 C13 1.464(2) 2
N1 C2 1.318(3) .
N1 C3 1.468(2) 2_655
N1 C3 1.468(2) .
C12 C11 1.461(2) .
C12 C11 1.461(2) 5_556
C12 C12 1.961(5) 5_556
C2 C1 1.468(2) 5_655
C2 C1 1.468(2) .
C2 C2 1.979(5) 5_655
C11 C12 1.461(2) 5_556
C11 B2 1.504(4) .
C1 C2 1.468(2) 5_655
C1 B1 1.505(3) .
B1 O2 1.385(17) .
B1 O1 1.398(17) .
C3 C4 1.514(3) .
C3 H3A 0.9900 .
C3 H3B 0.9900 .
B2 O4 1.389(14) .
B2 O3 1.404(13) .
C13 C14 1.515(3) .
C13 H13A 0.9900 .
C13 H13B 0.9900 .
C14 H14A 0.9800 .
C14 H14B 0.9800 .
C14 H14C 0.9800 .
C4 H4A 0.9800 .
C4 H4B 0.9800 .
C4 H4C 0.9800 .
O1 C5 1.478(17) .
O2 C6 1.438(17) .
O3 C15 1.583(12) .
O4 C16 1.565(13) .
C5 C8 1.501(19) .
C5 C7 1.518(6) .
C5 C6 1.549(5) .
C6 C10 1.524(7) .
C6 C9 1.545(17) .
C7 H7A 0.9800 .
C7 H7B 0.9800 .
C7 H7C 0.9800 .
C8 H8A 0.9800 .
C8 H8B 0.9800 .
C8 H8C 0.9800 .
C9 H9A 0.9800 .
C9 H9B 0.9800 .
C9 H9C 0.9800 .
C10 H10A 0.9800 .
C10 H10B 0.9800 .
C10 H10C 0.9800 .
C15 C18 1.49(2) .
C15 C17 1.520(6) .
C15 C16 1.552(5) .
C16 C19 1.536(6) .
C16 C20 1.54(2) .
C17 H17A 0.9800 .
C17 H17B 0.9800 .
C17 H17C 0.9800 .
C18 H20 0.9800 .
C18 H21 0.9800 .
C18 H22 0.9800 .
C19 H19A 0.9800 .
C19 H19B 0.9800 .
C19 H19C 0.9800 .
C20 H20A 0.9800 .
C20 H20B 0.9800 .
C20 H20C 0.9800 .

loop_
_geom_torsion_atom_site_label_1
_geom_torsion_atom_site_label_2
_geom_torsion_atom_site_label_3
_geom_torsion_atom_site_label_4
_geom_torsion
_geom_torsion_site_symmetry_1
_geom_torsion_site_symmetry_4
C13 N2 C12 C11 -7.07(15) . .
C13 N2 C12 C11 172.93(15) 2 .
C13 N2 C12 C11 172.93(15) . 5_556
C13 N2 C12 C11 -7.07(15) 2 5_556
C3 N1 C2 C1 6.95(15) 2_655 5_655
C3 N1 C2 C1 -173.06(15) . 5_655
C3 N1 C2 C1 -173.05(15) 2_655 .
C3 N1 C2 C1 6.94(15) . .
N2 C12 C11 C12 180.000(0) . 5_556
C11 C12 C11 C12 0.0 5_556 5_556
N2 C12 C11 B2 -14.3(3) . .
C11 C12 C11 B2 165.7(3) 5_556 .
C12 C12 C11 B2 165.7(3) 5_556 .
N1 C2 C1 C2 180.0 . 5_655
C1 C2 C1 C2 -0.001(0) 5_655 5_655
N1 C2 C1 B1 17.3(3) . .
C1 C2 C1 B1 -162.7(3) 5_655 .
C2 C2 C1 B1 -162.7(3) 5_655 .
C2 C1 B1 O2 1.9(7) 5_655 .
C2 C1 B1 O2 156.5(5) . .
C2 C1 B1 O1 -177.3(6) 5_655 .
C2 C1 B1 O1 -22.7(7) . .
C2 N1 C3 C4 -101.96(15) . .
C3 N1 C3 C4 78.04(15) 2_655 .
C12 C11 B2 O4 -157.6(4) . .
C12 C11 B2 O4 1.2(6) 5_556 .
C12 C11 B2 O3 21.4(6) . .
C12 C11 B2 O3 -179.8(4) 5_556 .
C12 N2 C13 C14 102.12(16) . .
C13 N2 C13 C14 -77.88(16) 2 .
O2 B1 O1 C5 10.6(6) . .
C1 B1 O1 C5 -170.1(4) . .
O1 B1 O2 C6 10.3(6) . .
C1 B1 O2 C6 -169.0(4) . .
O4 B2 O3 C15 23.5(6) . .
C11 B2 O3 C15 -155.6(4) . .
O3 B2 O4 C16 16.3(6) . .
C11 B2 O4 C16 -164.5(3) . .
B1 O1 C5 C8 -146.3(8) . .
B1 O1 C5 C7 93.9(6) . .
B1 O1 C5 C6 -25.5(7) . .
B1 O2 C6 C10 93.9(7) . .
B1 O2 C6 C9 -147.2(9) . .
B1 O2 C6 C5 -25.2(7) . .
O1 C5 C6 O2 30.3(7) . .
C8 C5 C6 O2 146.0(9) . .
C7 C5 C6 O2 -84.6(6) . .
O1 C5 C6 C10 -82.9(7) . .
C8 C5 C6 C10 32.8(9) . .
C7 C5 C6 C10 162.3(3) . .
O1 C5 C6 C9 148.8(10) . .
C8 C5 C6 C9 -95.5(8) . .
C7 C5 C6 C9 33.9(9) . .
B2 O3 C15 C18 -168.7(10) . .
B2 O3 C15 C17 65.5(8) . .
B2 O3 C15 C16 -53.3(5) . .
C18 C15 C16 C19 36.0(10) . .
C17 C15 C16 C19 165.4(3) . .
O3 C15 C16 C19 -67.9(5) . .
C18 C15 C16 C20 -92.5(11) . .
C17 C15 C16 C20 36.9(10) . .
O3 C15 C16 C20 163.6(10) . .
C18 C15 C16 O4 163.0(10) . .
C17 C15 C16 O4 -67.6(5) . .
O3 C15 C16 O4 59.1(4) . .
B2 O4 C16 C19 69.4(7) . .
B2 O4 C16 C20 -165.8(9) . .
B2 O4 C16 C15 -49.6(5) . .
